data_8107002
loop_
_publ_author_name
'Chen, Hui'
'Liu, Rui-Heng'
'Guo, Hui'

_publ_section_title
;
 Crystal structure of 4,4&#x2032;-sulfonyldipyridine, C10H8N2O2S
;
_journal_issue 3
_journal_name_full 'Zeitschrift f\"ur Kristallographie - New Crystal Structures'
_journal_page_first 775
_journal_page_last 776
_journal_paper_doi 10.1515/ncrs-2015-0264
_journal_volume 231
_journal_year 2016
_chemical_formula_sum 'C10 H8 N2 O2 S'
_chemical_formula_weight 220.24
_space_group_crystal_system monoclinic
_space_group_IT_number 15
_space_group_name_Hall '-C 2yc'
_space_group_name_H-M_alt 'C 1 2/c 1'
_atom_sites_solution_hydrogens geom
_cell_angle_alpha 90
_cell_angle_beta 94.7630(10)
_cell_angle_gamma 90
_cell_formula_units_Z 4
_cell_length_a 7.29640(10)
_cell_length_b 13.1899(2)
_cell_length_c 10.6087(2)
_cell_measurement_reflns_used 331
_cell_measurement_temperature 296(2)
_cell_measurement_theta_max 24.48
_cell_measurement_theta_min 2.50
_cell_volume 1017.44(3)
_computing_cell_refinement 'Bruker APEXII SMART'
_computing_data_collection 'Bruker APEXII SMART'
_computing_data_reduction 'Bruker SAINT'
_computing_molecular_graphics 'Bruker SHELXTL'
_computing_publication_material DIAMOND
_computing_structure_refinement 'SHELXL-2014 (Sheldrick, 2014)'
_computing_structure_solution 'SHELXS-2014 (Sheldrick, 2014)'
_diffrn_ambient_temperature 296(2)
_diffrn_measured_fraction_theta_full 1.000
_diffrn_measured_fraction_theta_max 1.000
_diffrn_measurement_device_type 'Bruker APEXII Area Detector'
_diffrn_measurement_method '\w scans'
_diffrn_radiation_type MoK\a
_diffrn_radiation_wavelength 0.71073
_diffrn_reflns_av_R_equivalents 0.0253
_diffrn_reflns_av_unetI/netI 0.0149
_diffrn_reflns_Laue_measured_fraction_full 1.000
_diffrn_reflns_Laue_measured_fraction_max 1.000
_diffrn_reflns_limit_h_max 9
_diffrn_reflns_limit_h_min -9
_diffrn_reflns_limit_k_max 17
_diffrn_reflns_limit_k_min -17
_diffrn_reflns_limit_l_max 13
_diffrn_reflns_limit_l_min -13
_diffrn_reflns_number 7127
_diffrn_reflns_point_group_measured_fraction_full 1.000
_diffrn_reflns_point_group_measured_fraction_max 1.000
_diffrn_reflns_theta_full 25.242
_diffrn_reflns_theta_max 27.490
_diffrn_reflns_theta_min 3.089
_diffrn_source 'sealed tube'
_exptl_absorpt_coefficient_mu 0.297
_exptl_absorpt_correction_T_max 0.7456
_exptl_absorpt_correction_T_min 0.6574
_exptl_absorpt_correction_type multi-scan
_exptl_absorpt_process_details SADABS
_exptl_crystal_colour Colorless
_exptl_crystal_density_diffrn 1.438
_exptl_crystal_description Prisma
_exptl_crystal_F_000 456
_exptl_crystal_size_max 0.44
_exptl_crystal_size_mid 0.28
_exptl_crystal_size_min 0.12
_refine_diff_density_max 0.205
_refine_diff_density_min -0.208
_refine_diff_density_rms 0.036
_refine_ls_extinction_coef 0.046(4)
_refine_ls_extinction_expression Fc^*^=kFc[1+0.001xFc^2^\l^3^/sin(2\q)]^-1/4^
_refine_ls_extinction_method SHELXL
_refine_ls_goodness_of_fit_ref 1.057
_refine_ls_hydrogen_treatment constr
_refine_ls_matrix_type full
_refine_ls_number_parameters 70
_refine_ls_number_reflns 1175
_refine_ls_number_restraints 0
_refine_ls_restrained_S_all 1.057
_refine_ls_R_factor_all 0.0389
_refine_ls_R_factor_gt 0.0344
_refine_ls_shift/su_max 0.000
_refine_ls_shift/su_mean 0.000
_refine_ls_structure_factor_coef Fsqd
_refine_ls_weighting_details 'w=1/[\s^2^(Fo^2^)+(0.0537P)^2^+0.3878P] where P=(Fo^2^+2Fc^2^)/3'
_refine_ls_weighting_scheme calc
_refine_ls_wR_factor_gt 0.0983
_refine_ls_wR_factor_ref 0.1025
_reflns_Friedel_coverage 0.000
_reflns_Friedel_fraction_full .
_reflns_Friedel_fraction_max .
_reflns_number_gt 1042
_reflns_number_total 1175
_reflns_threshold_expression 'I > 2\s(I)'
_cod_data_source_file suppl_ncrs-2015-0264_suppl.cif
_cod_data_source_block c
_cod_depositor_comments
;
The following automatic conversions were performed:

data item '_exptl_absorpt_correction_type' value 'Multi-Scan' was
changed to 'multi-scan' in accordance with the built-in table derived
from the CIF Core dictionary named 'cif_core.dic' version 2.4.5 last
updated on 2014-11-21.

Automatic conversion script
Id: cif_fix_values 8738 2021-04-28 16:35:53Z antanas 
;
_cod_original_sg_symbol_H-M 'C 2/c'
_cod_database_code 8107002
_shelx_space_group_comment
;
The symmetry employed for this shelxl refinement is uniquely defined
by the following loop, which should always be used as a source of
symmetry information in preference to the above space-group names.
They are only intended as comments.
;
_shelxl_version_number 2014-3

loop_
_space_group_symop_operation_xyz
'x, y, z'
'-x, y, -z+1/2'
'x+1/2, y+1/2, z'
'-x+1/2, y+1/2, -z+1/2'
'-x, -y, -z'
'x, -y, z-1/2'
'-x+1/2, -y+1/2, -z'
'x+1/2, -y+1/2, z-1/2'

loop_
_atom_site_label
_atom_site_type_symbol
_atom_site_fract_x
_atom_site_fract_y
_atom_site_fract_z
_atom_site_U_iso_or_equiv
_atom_site_adp_type
_atom_site_occupancy
_atom_site_site_symmetry_order
_atom_site_calc_flag
_atom_site_refinement_flags_posn
_atom_site_refinement_flags_adp
_atom_site_refinement_flags_occupancy
_atom_site_disorder_assembly
_atom_site_disorder_group
S1 S 0.0000 0.25375(4) 0.7500 0.0534(2) Uani 1 2 d S T P . .
O1 O 0.1474(2) 0.19940(9) 0.81717(13) 0.0795(4) Uani 1 1 d . . . . .
N1 N 0.2596(2) 0.45667(13) 0.47024(14) 0.0686(4) Uani 1 1 d . . . . .
C1 C 0.0393(2) 0.32970(14) 0.51484(15) 0.0595(4) Uani 1 1 d . . . . .
H1A H -0.0543 0.2859 0.4850 0.071 Uiso 1 1 calc R U . . .
C2 C 0.1276(3) 0.39192(17) 0.43377(15) 0.0726(5) Uani 1 1 d . . . . .
H2A H 0.0914 0.3878 0.3478 0.087 Uiso 1 1 calc R U . . .
C3 C 0.3101(2) 0.46115(13) 0.59302(17) 0.0654(5) Uani 1 1 d . . . . .
H3A H 0.4025 0.5066 0.6204 0.078 Uiso 1 1 calc R U . . .
C4 C 0.2338(2) 0.40256(12) 0.68246(14) 0.0554(4) Uani 1 1 d . . . . .
H4A H 0.2735 0.4079 0.7678 0.066 Uiso 1 1 calc R U . . .
C5 C 0.09658(18) 0.33574(10) 0.64121(12) 0.0444(3) Uani 1 1 d . . . . .

loop_
_atom_site_aniso_label
_atom_site_aniso_U_11
_atom_site_aniso_U_22
_atom_site_aniso_U_33
_atom_site_aniso_U_23
_atom_site_aniso_U_13
_atom_site_aniso_U_12
S1 0.0624(4) 0.0424(3) 0.0564(4) 0.000 0.0111(2) 0.000
O1 0.0924(9) 0.0659(8) 0.0819(9) 0.0216(6) 0.0182(7) 0.0312(6)
N1 0.0704(9) 0.0785(10) 0.0593(8) 0.0126(7) 0.0195(7) 0.0075(7)
C1 0.0514(8) 0.0778(10) 0.0483(8) -0.0078(7) -0.0013(6) 0.0008(7)
C2 0.0690(11) 0.1089(15) 0.0396(8) 0.0059(9) 0.0031(7) 0.0166(10)
C3 0.0693(10) 0.0627(9) 0.0662(10) -0.0035(8) 0.0184(8) -0.0101(8)
C4 0.0608(9) 0.0603(9) 0.0452(7) -0.0056(6) 0.0055(6) -0.0072(7)
C5 0.0447(7) 0.0458(7) 0.0429(7) -0.0033(5) 0.0058(5) 0.0064(5)

loop_
_atom_type_symbol
_atom_type_description
_atom_type_scat_dispersion_real
_atom_type_scat_dispersion_imag
_atom_type_scat_source
C C 0.0033 0.0016 'International Tables Vol C Tables 4.2.6.8 and 6.1.1.4'
H H 0.0000 0.0000 'International Tables Vol C Tables 4.2.6.8 and 6.1.1.4'
N N 0.0061 0.0033 'International Tables Vol C Tables 4.2.6.8 and 6.1.1.4'
O O 0.0106 0.0060 'International Tables Vol C Tables 4.2.6.8 and 6.1.1.4'
S S 0.1246 0.1234 'International Tables Vol C Tables 4.2.6.8 and 6.1.1.4'

loop_
_geom_angle_atom_site_label_1
_geom_angle_atom_site_label_2
_geom_angle_atom_site_label_3
_geom_angle
_geom_angle_site_symmetry_1
_geom_angle_site_symmetry_3
O1 S1 O1 119.92(12) . 2_556
O1 S1 C5 107.89(7) . .
O1 S1 C5 107.73(7) 2_556 .
O1 S1 C5 107.73(7) . 2_556
O1 S1 C5 107.89(7) 2_556 2_556
C5 S1 C5 104.68(8) . 2_556
C2 N1 C3 116.94(15) . .
C5 C1 C2 116.89(15) . .
C5 C1 H1A 121.6 . .
C2 C1 H1A 121.6 . .
N1 C2 C1 124.49(15) . .
N1 C2 H2A 117.8 . .
C1 C2 H2A 117.8 . .
N1 C3 C4 123.86(16) . .
N1 C3 H3A 118.1 . .
C4 C3 H3A 118.1 . .
C5 C4 C3 117.71(15) . .
C5 C4 H4A 121.1 . .
C3 C4 H4A 121.1 . .
C1 C5 C4 120.10(14) . .
C1 C5 S1 119.73(12) . .
C4 C5 S1 120.12(11) . .

loop_
_geom_bond_atom_site_label_1
_geom_bond_atom_site_label_2
_geom_bond_distance
_geom_bond_site_symmetry_2
S1 O1 1.4320(13) .
S1 O1 1.4321(13) 2_556
S1 C5 1.7701(14) .
S1 C5 1.7701(14) 2_556
N1 C2 1.321(2) .
N1 C3 1.325(2) .
C1 C5 1.373(2) .
C1 C2 1.386(3) .
C1 H1A 0.9300 .
C2 H2A 0.9300 .
C3 C4 1.377(2) .
C3 H3A 0.9300 .
C4 C5 1.377(2) .
C4 H4A 0.9300 .

loop_
_geom_torsion_atom_site_label_1
_geom_torsion_atom_site_label_2
_geom_torsion_atom_site_label_3
_geom_torsion_atom_site_label_4
_geom_torsion
_geom_torsion_site_symmetry_1
_geom_torsion_site_symmetry_2
_geom_torsion_site_symmetry_3
_geom_torsion_site_symmetry_4
C3 N1 C2 C1 0.3(3) . . . .
C5 C1 C2 N1 -0.9(3) . . . .
C2 N1 C3 C4 0.3(3) . . . .
N1 C3 C4 C5 -0.2(3) . . . .
C2 C1 C5 C4 1.0(2) . . . .
C2 C1 C5 S1 -176.45(12) . . . .
C3 C4 C5 C1 -0.5(2) . . . .
C3 C4 C5 S1 176.96(12) . . . .
O1 S1 C5 C1 123.78(13) . . . .
O1 S1 C5 C1 -7.02(14) 2_556 . . .
C5 S1 C5 C1 -121.68(13) 2_556 . . .
O1 S1 C5 C4 -53.66(14) . . . .
O1 S1 C5 C4 175.54(12) 2_556 . . .
C5 S1 C5 C4 60.89(11) 2_556 . . .
